data_2002759
loop_
_publ_author_name
'Frerichs, D.'
'Park, C. H.'
'M\"uller-Buschbaum, Hk.'

_publ_section_title
;
 Zur Kenntnis zweier Formen des Zinkorthoarsenates: \a-Zn~3~(AsO~4~)~2~ und
 \b-Zn~3~(AsO~4~)~2~ / On Two Forms of Zinc Orthoarsenate: \a-Zn~3~(AsO~4~)~2~
 and \b-Zn~3~(AsO~4~)~2~
;
_journal_coden_ASTM ZNBSEN
_journal_issue 3
_journal_name_full
;
 Zeitschrift f\"ur Naturforschung, B: A Journal of Chemical Sciences
;
_journal_page_first 333
_journal_page_last 337
_journal_paper_doi 10.1515/znb-1996-0306
_journal_volume 51
_journal_year 1996
_chemical_formula_structural 'Zn3 (As O4)2'
_chemical_formula_sum 'As2 O8 Zn3'
_chemical_name_systematic 'Trizink bis(arsenate(V)) - \a'
_space_group_IT_number 14
_symmetry_cell_setting monoclinic
_symmetry_Int_Tables_number 14
_symmetry_space_group_name_Hall '-P 2ybc'
_symmetry_space_group_name_H-M 'P 1 21/c 1'
_cell_angle_alpha 90
_cell_angle_beta 92.25(5)
_cell_angle_gamma 90
_cell_formula_units_Z 4
_cell_length_a 6.3061(14)
_cell_length_b 8.652(2)
_cell_length_c 11.321(4)
_cell_volume 617.2
_refine_ls_R_factor_all 0.1824
_cod_database_code 2002759

loop_
_symmetry_equiv_pos_as_xyz
x,y,z
-x,1/2+y,1/2-z
-x,-y,-z
x,1/2-y,1/2+z

loop_
_atom_site_aniso_label
_atom_site_aniso_U_11
_atom_site_aniso_U_12
_atom_site_aniso_U_13
_atom_site_aniso_U_22
_atom_site_aniso_U_23
_atom_site_aniso_U_33
Zn1 0.0116(4) 0.0028(4) -0.0018(4) 0.0134(5) -0.0026(4) 0.0159(5)
Zn2 0.0088(4) -0.0008(4) 0.0018(4) 0.0135(5) -0.0045(4) 0.0196(6)
Zn3 0.0090(4) 0.0005(4) -0.0016(4) 0.0127(5) -0.0022(4) 0.0134(5)
As1 0.0055(3) 0.0005(3) -0.0001(3) 0.0086(4) .0000(3) 0.0073(4)
As2 0.0062(3) -0.0006(3) 0.0003(3) 0.0068(3) -0.0004(3) 0.0071(4)
O1 0.007(3) .000(2) -0.003(2) 0.003(2) 0.002(2) 0.017(3)
O2 0.007(2) 0.002(2) -0.004(2) 0.009(3) 0.002(2) 0.008(3)
O3 0.011(3) -0.001(2) -0.001(2) 0.017(3) .000(2) 0.013(3)
O4 0.007(2) -0.002(2) -0.004(2) 0.013(3) -0.002(2) 0.012(3)
O5 0.012(3) 0.004(2) 0.001(2) 0.007(2) 0.003(2) 0.009(3)
O6 0.007(2) -0.003(2) -0.002(2) 0.024(3) -0.002(2) 0.004(3)
O7 0.007(2) 0.002(2) -0.002(3) 0.007(3) -0.002(3) 0.033(4)
O8 0.024(3) 0.002(2) 0.008(2) 0.007(3) 0.002(2) 0.006(3)

loop_
_atom_site_label
_atom_site_type_symbol
_atom_site_symmetry_multiplicity
_atom_site_Wyckoff_symbol
_atom_site_fract_x
_atom_site_fract_y
_atom_site_fract_z
_atom_site_occupancy
_atom_site_attached_hydrogens
_atom_site_calc_flag
Zn1 Zn2+ 4 e 0.2424(2) 0.16439(12) 0.6323(1) 1. 0 d
Zn2 Zn2+ 4 e 0.6175(2) 0.03129(12) 0.87775(11) 1. 0 d
Zn3 Zn2+ 4 e 0.9077(2) 0.18983(12) 0.4318(1) 1. 0 d
As1 As5+ 4 e 0.41401(13) 0.11356(10) 0.36801(8) 1. 0 d
As2 As5+ 4 e 0.89619(13) 0.06049(9) 0.15107(8) 1. 0 d
O1 O2- 4 e 0.6044(9) 0.2398(6) 0.4176(6) 1. 0 d
O2 O2- 4 e -0.0408(9) 0.2411(6) 0.1054(5) 1. 0 d
O3 O2- 4 e 0.2029(10) 0.1299(7) 0.4563(6) 1. 0 d
O4 O2- 4 e 0.0847(9) -0.0704(7) 0.1195(6) 1. 0 d
O5 O2- 4 e 0.3395(9) 0.1547(6) 0.2252(5) 1. 0 d
O6 O2- 4 e 0.6691(9) -0.0032(8) 0.0828(5) 1. 0 d
O7 O2- 4 e 0.4836(10) -0.0714(7) 0.3645(7) 1. 0 d
O8 O2- 4 e -0.1289(10) 0.0504(7) 0.2982(5) 1. 0 d

loop_
_atom_type_symbol
_atom_type_oxidation_number
Zn2+ 2.000
As5+ 5.000
O2- -2.000
